data_7213157
loop_
_publ_author_name
'Bellouard, Fr\'ed\'eric'
'Chuburu, Fran\,coise'
'Kervarec, Nelly'
'Toupet, Lo\"ic'
'Triki, Sma\"il'
'Le Mest, Yves'
'Handel, Henri'

_publ_contact_author
; 

Toupet Loic 

G.M.C.M.-UMR6626 

Universite de Rennes 

Campus de Beaulieu 

35042 RENNES cedex , FRANCE 

;
_publ_section_title
;
 cis-Diprotected cyclams and cyclens: a new route to symmetrically or
 asymmetrically 1,4-disubstituted tetraazamacrocycles and to
 asymmetrically tetrasubstituted derivatives
;
_journal_issue 23
_journal_name_full 'Journal of the Chemical Society, Perkin Transactions 1'
_journal_page_first 3499
_journal_paper_doi 10.1039/a905701c
_journal_year 1999
_chemical_formula_sum 'C24 H32 N4 O3'
_chemical_formula_weight 415.52
_chemical_name_systematic
; 
 ? 
;
_space_group_IT_number 14
_symmetry_cell_setting monoclinic
_symmetry_space_group_name_Hall '-P 2yab'
_symmetry_space_group_name_H-M 'P 1 21/a 1'
_atom_sites_solution_hydrogens geom
_atom_sites_solution_primary direct
_atom_sites_solution_secondary difmap
_audit_creation_method SHELXL-97
_cell_angle_alpha 90.00
_cell_angle_beta 116.85(3)
_cell_angle_gamma 90.00
_cell_formula_units_Z 4
_cell_length_a 13.465(3)
_cell_length_b 12.608(4)
_cell_length_c 14.504(3)
_cell_measurement_temperature 293(2)
_cell_volume 2196.8(11)
_computing_structure_refinement 'SHELXL-97 (Sheldrick, 1997)'
_computing_structure_solution 'SHELXS-97 (Sheldrick, 1990)'
_diffrn_ambient_temperature 293(2)
_diffrn_measured_fraction_theta_full 0.997
_diffrn_measured_fraction_theta_max 0.997
_diffrn_radiation_monochromator graphite
_diffrn_radiation_source 'fine-focus sealed tube'
_diffrn_radiation_type MoK\a
_diffrn_radiation_wavelength 0.71069
_diffrn_reflns_av_R_equivalents 0.0391
_diffrn_reflns_av_sigmaI/netI 0.0338
_diffrn_reflns_limit_h_max 17
_diffrn_reflns_limit_h_min 0
_diffrn_reflns_limit_k_max 16
_diffrn_reflns_limit_k_min 0
_diffrn_reflns_limit_l_max 16
_diffrn_reflns_limit_l_min -18
_diffrn_reflns_number 5000
_diffrn_reflns_theta_full 27.02
_diffrn_reflns_theta_max 27.02
_diffrn_reflns_theta_min 2.26
_exptl_absorpt_coefficient_mu 0.084
_exptl_crystal_colour colourless
_exptl_crystal_density_diffrn 1.257
_exptl_crystal_density_method 'not measured'
_exptl_crystal_description prism
_exptl_crystal_F_000 912
_exptl_crystal_size_max 0.32
_exptl_crystal_size_mid 0.24
_exptl_crystal_size_min 0.22
_refine_diff_density_max 0.255
_refine_diff_density_min -0.201
_refine_diff_density_rms 0.035
_refine_ls_extinction_coef 0.0034(13)
_refine_ls_extinction_expression Fc^*^=kFc[1+0.001xFc^2^\l^3^/sin(2\q)]^-1/4^
_refine_ls_extinction_method SHELXL
_refine_ls_goodness_of_fit_ref 1.035
_refine_ls_hydrogen_treatment mixed
_refine_ls_matrix_type full
_refine_ls_number_parameters 272
_refine_ls_number_reflns 4793
_refine_ls_number_restraints 0
_refine_ls_restrained_S_all 1.035
_refine_ls_R_factor_all 0.1005
_refine_ls_R_factor_gt 0.0494
_refine_ls_shift/su_max 0.000
_refine_ls_shift/su_mean 0.000
_refine_ls_structure_factor_coef Fsqd
_refine_ls_weighting_details 'calc w=1/[\s^2^(Fo^2^)+(0.0729P)^2^+0.3772P] where  P=(Fo^2^+2Fc^2^)/3'
_refine_ls_weighting_scheme calc
_refine_ls_wR_factor_gt 0.1304
_refine_ls_wR_factor_ref 0.1505
_reflns_number_gt 2946
_reflns_number_total 4793
_reflns_threshold_expression >2sigma(I)
_cod_data_source_file 905701csup1.cif
_cod_data_source_block 4b
_cod_depositor_comments
;
The following automatic conversions were performed:
'_atom_site_symetry_multiplicity' tag replaced with
'_atom_site_symmetry_multiplicity'.

Automatic conversion script
Id: cif_correct_tags 1440 2010-10-19 06:21:57Z saulius 

The following automatic conversions were performed:

'_symmetry_cell_setting' value 'Monoclinic' changed to 'monoclinic'
according to /home/saulius/struct/CIF-dictionaries/cif_core.dic
dictionary named 'cif_core.dic' version 2.4.2 from 2011-04-26.

Automatic conversion script
Id: cif_fix_values 1891 2012-01-12 08:04:46Z andrius 
;
_cod_original_cell_volume 2196.9(10)
_cod_original_sg_symbol_H-M P21/a
_cod_original_formula_sum 'C24 H30 N4 O2,  H2O'
_cod_database_code 7213157

loop_
_symmetry_equiv_pos_as_xyz
'x, y, z'
'-x+1/2, y+1/2, -z'
'-x, -y, -z'
'x-1/2, -y-1/2, z'

loop_
_atom_site_label
_atom_site_type_symbol
_atom_site_fract_x
_atom_site_fract_y
_atom_site_fract_z
_atom_site_U_iso_or_equiv
_atom_site_adp_type
_atom_site_occupancy
_atom_site_symmetry_multiplicity
_atom_site_calc_flag
_atom_site_refinement_flags
O1 O 0.85928(13) 0.33968(13) 0.91144(14) 0.0791(5) Uani 1 1 d .
O2 O 0.94835(11) 0.14216(13) 0.95633(13) 0.0738(5) Uani 1 1 d .
O3 O 0.5589(4) 0.0473(4) 1.0822(4) 0.1316(17) Uani 0.50 1 d P
N1 N 0.70599(13) 0.28252(13) 0.92246(13) 0.0547(4) Uani 1 1 d .
N2 N 0.78297(12) 0.07796(12) 0.93424(12) 0.0499(4) Uani 1 1 d .
N3 N 0.66302(12) 0.02095(12) 0.71801(12) 0.0472(4) Uani 1 1 d .
N4 N 0.53691(12) 0.23860(11) 0.70419(12) 0.0462(4) Uani 1 1 d .
C1 C 0.80814(16) 0.27046(17) 0.93107(15) 0.0556(5) Uani 1 1 d .
C2 C 0.85485(15) 0.15702(16) 0.94806(15) 0.0523(5) Uani 1 1 d .
C3 C 0.67255(16) 0.09503(16) 0.92806(17) 0.0557(5) Uani 1 1 d .
H3A H 0.6583 0.0411 0.9683 0.067 Uiso 1 1 calc R
H3B H 0.6165 0.0882 0.8568 0.067 Uiso 1 1 calc R
C4 C 0.66390(18) 0.20142(17) 0.96740(17) 0.0604(5) Uani 1 1 d .
H4A H 0.5867 0.2163 0.9500 0.072 Uiso 1 1 calc R
H4B H 0.7064 0.2027 1.0421 0.072 Uiso 1 1 calc R
C5 C 0.80173(16) -0.02486(15) 0.89745(16) 0.0568(5) Uani 1 1 d .
H5A H 0.7544 -0.0780 0.9058 0.068 Uiso 1 1 calc R
H5B H 0.8786 -0.0463 0.9384 0.068 Uiso 1 1 calc R
C6 C 0.77648(15) -0.01814(16) 0.78467(16) 0.0558(5) Uani 1 1 d .
H6A H 0.8299 0.0289 0.7781 0.067 Uiso 1 1 calc R
H6B H 0.7852 -0.0879 0.7611 0.067 Uiso 1 1 calc R
C7 C 0.66357(16) 0.12048(15) 0.66604(16) 0.0517(5) Uani 1 1 d .
H7A H 0.6800 0.1043 0.6090 0.062 Uiso 1 1 calc R
H7B H 0.7237 0.1645 0.7143 0.062 Uiso 1 1 calc R
C8 C 0.55652(15) 0.18466(15) 0.62445(15) 0.0496(4) Uani 1 1 d .
H8A H 0.5585 0.2373 0.5766 0.060 Uiso 1 1 calc R
H8B H 0.4944 0.1377 0.5860 0.060 Uiso 1 1 calc R
C9 C 0.60414(17) 0.33551(14) 0.74129(16) 0.0532(5) Uani 1 1 d .
H9A H 0.5636 0.3942 0.6971 0.064 Uiso 1 1 calc R
H9B H 0.6725 0.3265 0.7352 0.064 Uiso 1 1 calc R
C10 C 0.63334(18) 0.36359(15) 0.85254(17) 0.0595(5) Uani 1 1 d .
H10A H 0.6706 0.4318 0.8698 0.071 Uiso 1 1 calc R
H10B H 0.5658 0.3689 0.8605 0.071 Uiso 1 1 calc R
C11 C 0.59524(18) -0.06047(16) 0.64485(16) 0.0596(5) Uani 1 1 d .
H11A H 0.6307 -0.0813 0.6024 0.071 Uiso 1 1 calc R
H11B H 0.5230 -0.0307 0.5996 0.071 Uiso 1 1 calc R
C12 C 0.57888(16) -0.15749(15) 0.69724(16) 0.0551(5) Uani 1 1 d .
C13 C 0.6168(2) -0.25595(17) 0.6872(2) 0.0731(7) Uani 1 1 d .
H13 H 0.6550 -0.2634 0.6478 0.088 Uiso 1 1 calc R
C14 C 0.5992(2) -0.34392(18) 0.7347(2) 0.0815(8) Uani 1 1 d .
H14 H 0.6257 -0.4097 0.7269 0.098 Uiso 1 1 calc R
C15 C 0.54372(19) -0.33560(18) 0.7924(2) 0.0702(6) Uani 1 1 d .
H15 H 0.5312 -0.3953 0.8233 0.084 Uiso 1 1 calc R
C16 C 0.5066(2) -0.23878(19) 0.8047(2) 0.0733(6) Uani 1 1 d .
H16 H 0.4694 -0.2320 0.8450 0.088 Uiso 1 1 calc R
C17 C 0.52398(19) -0.15066(17) 0.7576(2) 0.0682(6) Uani 1 1 d .
H17 H 0.4981 -0.0850 0.7667 0.082 Uiso 1 1 calc R
C18 C 0.41936(16) 0.26761(16) 0.6666(2) 0.0666(6) Uani 1 1 d .
H18A H 0.4000 0.3198 0.6120 0.080 Uiso 1 1 calc R
H18B H 0.4104 0.3009 0.7227 0.080 Uiso 1 1 calc R
C19 C 0.33941(15) 0.17699(16) 0.62631(17) 0.0550(5) Uani 1 1 d .
C20 C 0.34891(11) 0.08975(12) 0.68719(13) 0.0691(6) Uani 1 1 d .
H20 H 0.4059 0.0869 0.7544 0.083 Uiso 1 1 calc R
C21 C 0.27529(11) 0.00755(12) 0.64963(13) 0.0953(9) Uani 1 1 d R
H21 H 0.2881 -0.0547 0.6944 0.114 Uiso 1 1 d R
C22 C 0.19050(11) 0.00777(12) 0.55798(13) 0.1039(11) Uani 1 1 d R
H22 H 0.1354 -0.0529 0.5297 0.125 Uiso 1 1 d R
C23 C 0.17702(11) 0.09130(12) 0.49357(13) 0.1084(12) Uani 1 1 d R
H23 H 0.1183 0.0913 0.4272 0.130 Uiso 1 1 calc R
C24 C 0.2522(2) 0.1782(2) 0.5275(2) 0.0820(7) Uani 1 1 d .
H24 H 0.2429 0.2353 0.4838 0.098 Uiso 1 1 calc R

loop_
_atom_site_aniso_label
_atom_site_aniso_U_11
_atom_site_aniso_U_22
_atom_site_aniso_U_33
_atom_site_aniso_U_23
_atom_site_aniso_U_13
_atom_site_aniso_U_12
O1 0.0609(9) 0.0662(10) 0.0967(12) 0.0102(9) 0.0238(9) -0.0179(8)
O2 0.0402(7) 0.0793(11) 0.0959(12) 0.0004(9) 0.0255(7) -0.0015(7)
O3 0.154(4) 0.112(3) 0.160(4) 0.020(3) 0.099(4) 0.022(3)
N1 0.0535(10) 0.0484(9) 0.0576(10) 0.0021(8) 0.0211(8) 0.0039(7)
N2 0.0395(8) 0.0500(9) 0.0536(9) 0.0041(7) 0.0151(7) 0.0041(7)
N3 0.0414(8) 0.0423(8) 0.0539(9) 0.0008(7) 0.0180(7) 0.0020(6)
N4 0.0423(8) 0.0381(8) 0.0566(9) 0.0038(7) 0.0209(7) 0.0031(6)
C1 0.0478(10) 0.0560(12) 0.0521(11) -0.0002(9) 0.0128(9) -0.0065(9)
C2 0.0378(9) 0.0608(12) 0.0489(11) 0.0024(9) 0.0114(8) -0.0019(9)
C3 0.0478(10) 0.0547(11) 0.0677(13) 0.0072(10) 0.0288(9) -0.0008(9)
C4 0.0549(12) 0.0650(13) 0.0643(13) 0.0061(10) 0.0295(10) 0.0059(10)
C5 0.0429(10) 0.0468(11) 0.0719(14) 0.0115(9) 0.0182(9) 0.0106(8)
C6 0.0452(10) 0.0487(11) 0.0705(13) 0.0001(10) 0.0234(9) 0.0090(8)
C7 0.0496(10) 0.0482(10) 0.0613(12) 0.0012(9) 0.0287(9) 0.0002(8)
C8 0.0485(10) 0.0493(10) 0.0492(11) 0.0060(8) 0.0205(9) 0.0007(8)
C9 0.0517(10) 0.0384(9) 0.0627(13) 0.0080(9) 0.0199(9) 0.0003(8)
C10 0.0593(12) 0.0406(10) 0.0698(14) -0.0011(9) 0.0213(10) 0.0032(9)
C11 0.0637(12) 0.0524(12) 0.0549(12) -0.0029(9) 0.0199(10) -0.0029(10)
C12 0.0520(11) 0.0468(11) 0.0546(12) -0.0034(9) 0.0138(9) -0.0049(9)
C13 0.0903(17) 0.0525(13) 0.0843(17) -0.0077(12) 0.0463(14) -0.0003(12)
C14 0.0984(19) 0.0447(12) 0.103(2) -0.0027(12) 0.0474(17) 0.0017(12)
C15 0.0660(14) 0.0531(13) 0.0777(16) 0.0057(11) 0.0202(12) -0.0090(11)
C16 0.0643(13) 0.0677(15) 0.0893(17) 0.0040(13) 0.0359(13) -0.0049(11)
C17 0.0637(13) 0.0510(12) 0.0901(17) 0.0025(11) 0.0350(12) 0.0045(10)
C18 0.0473(11) 0.0483(11) 0.0991(17) 0.0030(11) 0.0284(11) 0.0068(9)
C19 0.0395(9) 0.0569(12) 0.0683(13) -0.0056(10) 0.0240(9) 0.0060(8)
C20 0.0507(11) 0.0626(13) 0.0875(16) 0.0019(12) 0.0255(11) 0.0005(10)
C21 0.0629(15) 0.0662(16) 0.158(3) -0.0075(17) 0.0506(18) -0.0083(13)
C22 0.0749(18) 0.095(2) 0.139(3) -0.048(2) 0.046(2) -0.0211(17)
C23 0.0604(15) 0.172(3) 0.0756(19) -0.054(2) 0.0157(13) -0.015(2)
C24 0.0629(14) 0.113(2) 0.0685(16) -0.0022(15) 0.0286(13) 0.0096(14)

loop_
_atom_type_symbol
_atom_type_description
_atom_type_scat_dispersion_real
_atom_type_scat_dispersion_imag
_atom_type_scat_source
C C 0.0033 0.0016 'International Tables Vol C Tables 4.2.6.8 and 6.1.1.4'
H H 0.0000 0.0000 'International Tables Vol C Tables 4.2.6.8 and 6.1.1.4'
N N 0.0061 0.0033 'International Tables Vol C Tables 4.2.6.8 and 6.1.1.4'
O O 0.0106 0.0060 'International Tables Vol C Tables 4.2.6.8 and 6.1.1.4'

loop_
_geom_angle_atom_site_label_1
_geom_angle_atom_site_label_2
_geom_angle_atom_site_label_3
_geom_angle
C1 N1 C4 118.12(17)
C1 N1 C10 118.96(18)
C4 N1 C10 121.83(17)
C2 N2 C3 123.00(16)
C2 N2 C5 118.72(16)
C3 N2 C5 116.39(15)
C11 N3 C7 111.98(15)
C11 N3 C6 111.30(15)
C7 N3 C6 112.26(15)
C8 N4 C18 111.78(16)
C8 N4 C9 111.97(15)
C18 N4 C9 108.12(14)
O1 C1 N1 124.3(2)
O1 C1 C2 117.97(19)
N1 C1 C2 116.85(17)
O2 C2 N2 122.84(19)
O2 C2 C1 119.11(18)
N2 C2 C1 116.92(16)
N2 C3 C4 111.31(16)
N2 C3 H3A 109.4
C4 C3 H3A 109.4
N2 C3 H3B 109.4
C4 C3 H3B 109.4
H3A C3 H3B 108.0
N1 C4 C3 110.39(17)
N1 C4 H4A 109.6
C3 C4 H4A 109.6
N1 C4 H4B 109.6
C3 C4 H4B 109.6
H4A C4 H4B 108.1
N2 C5 C6 110.60(15)
N2 C5 H5A 109.5
C6 C5 H5A 109.5
N2 C5 H5B 109.5
C6 C5 H5B 109.5
H5A C5 H5B 108.1
N3 C6 C5 112.78(16)
N3 C6 H6A 109.0
C5 C6 H6A 109.0
N3 C6 H6B 109.0
C5 C6 H6B 109.0
H6A C6 H6B 107.8
N3 C7 C8 115.84(15)
N3 C7 H7A 108.3
C8 C7 H7A 108.3
N3 C7 H7B 108.3
C8 C7 H7B 108.3
H7A C7 H7B 107.4
N4 C8 C7 114.24(16)
N4 C8 H8A 108.7
C7 C8 H8A 108.7
N4 C8 H8B 108.7
C7 C8 H8B 108.7
H8A C8 H8B 107.6
N4 C9 C10 113.79(16)
N4 C9 H9A 108.8
C10 C9 H9A 108.8
N4 C9 H9B 108.8
C10 C9 H9B 108.8
H9A C9 H9B 107.7
N1 C10 C9 110.19(16)
N1 C10 H10A 109.6
C9 C10 H10A 109.6
N1 C10 H10B 109.6
C9 C10 H10B 109.6
H10A C10 H10B 108.1
N3 C11 C12 112.90(17)
N3 C11 H11A 109.0
C12 C11 H11A 109.0
N3 C11 H11B 109.0
C12 C11 H11B 109.0
H11A C11 H11B 107.8
C13 C12 C17 117.0(2)
C13 C12 C11 122.2(2)
C17 C12 C11 120.74(19)
C12 C13 C14 121.1(2)
C12 C13 H13 119.5
C14 C13 H13 119.5
C15 C14 C13 120.9(2)
C15 C14 H14 119.6
C13 C14 H14 119.6
C14 C15 C16 119.2(2)
C14 C15 H15 120.4
C16 C15 H15 120.4
C15 C16 C17 120.2(2)
C15 C16 H16 119.9
C17 C16 H16 119.9
C16 C17 C12 121.6(2)
C16 C17 H17 119.2
C12 C17 H17 119.2
N4 C18 C19 114.81(16)
N4 C18 H18A 108.6
C19 C18 H18A 108.6
N4 C18 H18B 108.6
C19 C18 H18B 108.6
H18A C18 H18B 107.5
C20 C19 C24 117.5(2)
C20 C19 C18 121.09(18)
C24 C19 C18 121.4(2)
C21 C20 C19 120.58(10)
C21 C20 H20 119.7
C19 C20 H20 119.7
C22 C21 C20 123.3
C22 C21 H21 119.2
C20 C21 H21 117.6
C21 C22 C23 119.0
C21 C22 H22 123.7
C23 C22 H22 117.3
C22 C23 C24 120.28(13)
C22 C23 H23 119.9
C24 C23 H23 119.9
C19 C24 C23 119.3(2)
C19 C24 H24 120.3
C23 C24 H24 120.3

loop_
_geom_bond_atom_site_label_1
_geom_bond_atom_site_label_2
_geom_bond_distance
O1 C1 1.222(2)
O2 C2 1.224(2)
N1 C1 1.332(3)
N1 C4 1.458(3)
N1 C10 1.461(3)
N2 C2 1.340(2)
N2 C3 1.464(2)
N2 C5 1.467(3)
N3 C11 1.462(2)
N3 C7 1.466(2)
N3 C6 1.476(2)
N4 C8 1.465(2)
N4 C18 1.469(2)
N4 C9 1.470(2)
C1 C2 1.537(3)
C3 C4 1.483(3)
C3 H3A 0.9700
C3 H3B 0.9700
C4 H4A 0.9700
C4 H4B 0.9700
C5 C6 1.515(3)
C5 H5A 0.9700
C5 H5B 0.9700
C6 H6A 0.9700
C6 H6B 0.9700
C7 C8 1.520(3)
C7 H7A 0.9700
C7 H7B 0.9700
C8 H8A 0.9700
C8 H8B 0.9700
C9 C10 1.520(3)
C9 H9A 0.9700
C9 H9B 0.9700
C10 H10A 0.9700
C10 H10B 0.9700
C11 C12 1.508(3)
C11 H11A 0.9700
C11 H11B 0.9700
C12 C13 1.375(3)
C12 C17 1.380(3)
C13 C14 1.382(3)
C13 H13 0.9300
C14 C15 1.354(4)
C14 H14 0.9300
C15 C16 1.361(3)
C15 H15 0.9300
C16 C17 1.379(3)
C16 H16 0.9300
C17 H17 0.9300
C18 C19 1.496(3)
C18 H18A 0.9700
C18 H18B 0.9700
C19 C20 1.380(3)
C19 C24 1.383(3)
C20 C21 1.3659
C20 H20 0.9300
C21 C22 1.3038
C21 H21 0.9826
C22 C23 1.3643
C22 H22 1.0139
C23 C24 1.420(3)
C23 H23 0.9300
C24 H24 0.9300

loop_
_geom_torsion_atom_site_label_1
_geom_torsion_atom_site_label_2
_geom_torsion_atom_site_label_3
_geom_torsion_atom_site_label_4
_geom_torsion
C4 N1 C1 O1 -168.1(2)
C10 N1 C1 O1 23.6(3)
C4 N1 C1 C2 23.1(3)
C10 N1 C1 C2 -145.20(18)
C3 N2 C2 O2 177.72(19)
C5 N2 C2 O2 -18.5(3)
C3 N2 C2 C1 -14.6(3)
C5 N2 C2 C1 149.25(17)
O1 C1 C2 O2 10.4(3)
N1 C1 C2 O2 179.94(19)
O1 C1 C2 N2 -157.75(19)
N1 C1 C2 N2 11.7(3)
C2 N2 C3 C4 -15.9(3)
C5 N2 C3 C4 179.98(17)
C1 N1 C4 C3 -53.8(2)
C10 N1 C4 C3 114.2(2)
N2 C3 C4 N1 47.9(2)
C2 N2 C5 C6 -71.9(2)
C3 N2 C5 C6 92.9(2)
C11 N3 C6 C5 -115.19(18)
C7 N3 C6 C5 118.39(18)
N2 C5 C6 N3 -55.4(2)
C11 N3 C7 C8 72.8(2)
C6 N3 C7 C8 -161.14(17)
C18 N4 C8 C7 -160.32(16)
C9 N4 C8 C7 78.18(19)
N3 C7 C8 N4 73.6(2)
C8 N4 C9 C10 -151.10(16)
C18 N4 C9 C10 85.3(2)
C1 N1 C10 C9 66.1(2)
C4 N1 C10 C9 -101.8(2)
N4 C9 C10 N1 65.4(2)
C7 N3 C11 C12 -171.12(16)
C6 N3 C11 C12 62.3(2)
N3 C11 C12 C13 -117.8(2)
N3 C11 C12 C17 62.5(3)
C17 C12 C13 C14 0.8(4)
C11 C12 C13 C14 -178.9(2)
C12 C13 C14 C15 0.1(4)
C13 C14 C15 C16 -1.0(4)
C14 C15 C16 C17 0.9(4)
C15 C16 C17 C12 0.0(4)
C13 C12 C17 C16 -0.8(3)
C11 C12 C17 C16 178.9(2)
C8 N4 C18 C19 56.6(2)
C9 N4 C18 C19 -179.74(19)
N4 C18 C19 C20 56.8(3)
N4 C18 C19 C24 -124.3(2)
C24 C19 C20 C21 1.0(2)
C18 C19 C20 C21 179.87(13)
C19 C20 C21 C22 -3.06(11)
C20 C21 C22 C23 3.6
C21 C22 C23 C24 -2.16(13)
C20 C19 C24 C23 0.3(3)
C18 C19 C24 C23 -178.59(18)
C22 C23 C24 C19 0.3(3)
